data_7048920
loop_
_publ_author_name
'Che, Xue-Jing'
'Hou, Sheng-Li'
'Shi, Ying'
'Yang, Guo-Li'
'Hou, Yin-Ling'
'Zhao, Bin'

_publ_section_title
;
 Selectively detecting toluene and benzaldehyde by two stable
 lanthanide-organic frameworks as luminescent probes.
;
_journal_issue 10
_journal_name_full 'Dalton transactions (Cambridge, England : 2003)'
_journal_page_first 3453
_journal_page_last 3458
_journal_paper_doi 10.1039/c8dt05108a
_journal_volume 48
_journal_year 2019
_chemical_formula_moiety 'C8 H11 Eu O11 S'
_chemical_formula_sum 'C8 H11 Eu O11 S'
_chemical_formula_weight 467.19
_space_group_crystal_system orthorhombic
_space_group_IT_number 33
_space_group_name_Hall 'P 2c -2n'
_space_group_name_H-M_alt 'P n a 21'
_symmetry_space_group_name_Hall 'P 2c -2n'
_symmetry_space_group_name_H-M 'P n a 21'
_atom_sites_solution_hydrogens mixed
_atom_sites_solution_primary direct
_audit_creation_date 2018-12-21
_audit_creation_method
;
Olex2 1.2
(compiled 2018.05.29 svn.r3508 for OlexSys, GUI svn.r5506)
;
_cell_angle_alpha 90
_cell_angle_beta 90
_cell_angle_gamma 90
_cell_formula_units_Z 4
_cell_length_a 7.14380(14)
_cell_length_b 16.4808(3)
_cell_length_c 10.3419(2)
_cell_measurement_reflns_used 5437
_cell_measurement_temperature 119.9(2)
_cell_measurement_theta_max 28.8830
_cell_measurement_theta_min 3.7810
_cell_volume 1217.61(4)
_computing_cell_refinement 'CrysAlisPro 1.171.39.46 (Rigaku OD, 2018)'
_computing_data_collection 'CrysAlisPro 1.171.39.46 (Rigaku OD, 2018)'
_computing_data_reduction 'CrysAlisPro 1.171.39.46 (Rigaku OD, 2018)'
_computing_molecular_graphics 'Olex2 (Dolomanov et al., 2009)'
_computing_publication_material 'Olex2 (Dolomanov et al., 2009)'
_computing_structure_refinement 'XL (Sheldrick, 2008)'
_computing_structure_solution 'XS (Sheldrick, 2008)'
_diffrn_ambient_environment N~2~
_diffrn_ambient_temperature 119.9(2)
_diffrn_detector 'CCD plate'
_diffrn_detector_area_resol_mean 16.2116
_diffrn_detector_type Eos
_diffrn_measured_fraction_theta_full 0.998
_diffrn_measured_fraction_theta_max 0.998
_diffrn_measurement_details
;
List of Runs (angles in degrees, time in seconds):

  # Type    Start    End  Width  t~exp~   \w     \q     \k     \f   Frames
--------------------------------------------------------------------------
  1  \w     -3.00  83.00   1.00   12.50    --   18.47  57.00  90.00   86
  2  \w    -11.00  43.00   1.00   12.50    --   18.47  77.00-180.00   54
  3  \w     15.00  60.00   1.00   12.50    --   18.47 -99.00 -30.00   45
  4  \w    -47.00  31.00   1.00   12.50    --   18.47 -57.00-150.00   78
  5  \w    -55.00  46.00   1.00   12.50    --   18.47 -19.00 -90.00  101
;
_diffrn_measurement_device 'four-circle diffractometer'
_diffrn_measurement_device_type 'SuperNova, Single source at offset/far, Eos'
_diffrn_measurement_method '\w scans'
_diffrn_orient_matrix_type 'CrysAlisPro convention (1999,Acta A55,543-557)'
_diffrn_orient_matrix_UB_11 0.0536878000
_diffrn_orient_matrix_UB_12 -0.0150170000
_diffrn_orient_matrix_UB_13 0.0526354000
_diffrn_orient_matrix_UB_21 0.0753014000
_diffrn_orient_matrix_UB_22 0.0254371000
_diffrn_orient_matrix_UB_23 -0.0181652000
_diffrn_orient_matrix_UB_31 -0.0358513000
_diffrn_orient_matrix_UB_32 0.0312636000
_diffrn_orient_matrix_UB_33 0.0402370000
_diffrn_radiation_monochromator mirror
_diffrn_radiation_probe x-ray
_diffrn_radiation_type MoK\a
_diffrn_radiation_wavelength 0.71073
_diffrn_reflns_av_R_equivalents 0.0317
_diffrn_reflns_av_unetI/netI 0.0277
_diffrn_reflns_Laue_measured_fraction_full 0.998
_diffrn_reflns_Laue_measured_fraction_max 0.998
_diffrn_reflns_limit_h_max 6
_diffrn_reflns_limit_h_min -8
_diffrn_reflns_limit_k_max 15
_diffrn_reflns_limit_k_min -19
_diffrn_reflns_limit_l_max 12
_diffrn_reflns_limit_l_min -11
_diffrn_reflns_number 7098
_diffrn_reflns_point_group_measured_fraction_full 0.946
_diffrn_reflns_point_group_measured_fraction_max 0.946
_diffrn_reflns_theta_full 24.990
_diffrn_reflns_theta_max 24.990
_diffrn_reflns_theta_min 3.108
_diffrn_source 'micro-focus sealed X-ray tube'
_diffrn_source_type 'SuperNova (Mo) X-ray Source'
_exptl_absorpt_coefficient_mu 5.384
_exptl_absorpt_correction_T_max 1.00000
_exptl_absorpt_correction_T_min 0.45940
_exptl_absorpt_correction_type multi-scan
_exptl_absorpt_process_details
;
CrysAlisPro 1.171.39.46 (Rigaku Oxford Diffraction, 2018)
Empirical absorption correction using spherical harmonics,
 implemented in SCALE3 ABSPACK scaling algorithm.
;
_exptl_crystal_density_diffrn 2.549
_exptl_crystal_description stick
_exptl_crystal_F_000 904
_refine_diff_density_max 0.530
_refine_diff_density_min -0.954
_refine_diff_density_rms 0.106
_refine_ls_abs_structure_details
;
 Classical Flack method preferred over Parsons because s.u. lower.
;
_refine_ls_abs_structure_Flack -0.02(2)
_refine_ls_extinction_method none
_refine_ls_goodness_of_fit_ref 1.051
_refine_ls_hydrogen_treatment constr
_refine_ls_matrix_type full
_refine_ls_number_parameters 194
_refine_ls_number_reflns 2031
_refine_ls_number_restraints 2
_refine_ls_restrained_S_all 1.050
_refine_ls_R_factor_all 0.0298
_refine_ls_R_factor_gt 0.0292
_refine_ls_shift/su_max 0.000
_refine_ls_shift/su_mean 0.000
_refine_ls_structure_factor_coef Fsqd
_refine_ls_weighting_details 'w=1/[\s^2^(Fo^2^)+(0.0604P)^2^] where P=(Fo^2^+2Fc^2^)/3'
_refine_ls_weighting_scheme calc
_refine_ls_wR_factor_gt 0.0761
_refine_ls_wR_factor_ref 0.0773
_reflns_Friedel_coverage 0.786
_reflns_Friedel_fraction_full 0.887
_reflns_Friedel_fraction_max 0.887
_reflns_number_gt 1982
_reflns_number_total 2031
_reflns_threshold_expression 'I > 2\s(I)'
_cod_data_source_file c8dt05108a1.cif
_cod_data_source_block p181221b2
_cod_depositor_comments 'Adding full bibliography for 7048919--7048920.cif.'
_cod_original_cell_volume 1217.62(4)
_cod_database_code 7048920
_shelx_shelxl_version_number 2018/3
_chemical_oxdiff_formula 'Eu C O S'
_chemical_oxdiff_usercomment CXJ-2
_shelx_space_group_comment
;
The symmetry employed for this shelxl refinement is uniquely defined
by the following loop, which should always be used as a source of
symmetry information in preference to the above space-group names.
They are only intended as comments.
;
_reflns_odcompleteness_completeness 99.66
_reflns_odcompleteness_iscentric 1
_reflns_odcompleteness_theta 26.32
_olex2_refinement_description
;
1. Fixed Uiso
 At 1.2 times of:
  All C(H) groups
 At 1.5 times of:
  All O(H,H) groups
2. Restrained distances
 H7A-H12A_$1
 2.1 with sigma of 0.01
3.a Rotating group:
 O6(H6A,H6B), O7(H7A,H7B), O12(H12A,H12B), O22(H22A,H22B)
3.b Aromatic/amide H refined with riding coordinates:
 C15(H15), C17(H17), C0AA(H0AA)
;
_olex2_submission_special_instructions 'No special instructions were received'
_oxdiff_exptl_absorpt_empirical_details
;
Empirical correction (ABSPACK) includes:
- Absorption correction using spherical harmonics
- Frame scaling
;
_oxdiff_exptl_absorpt_empirical_full_max 2.296
_oxdiff_exptl_absorpt_empirical_full_min 0.678

loop_
_space_group_symop_operation_xyz
'x, y, z'
'-x, -y, z+1/2'
'-x+1/2, y+1/2, z+1/2'
'x+1/2, -y+1/2, z'

loop_
_atom_site_label
_atom_site_type_symbol
_atom_site_fract_x
_atom_site_fract_y
_atom_site_fract_z
_atom_site_U_iso_or_equiv
_atom_site_adp_type
_atom_site_occupancy
_atom_site_site_symmetry_order
_atom_site_calc_flag
_atom_site_refinement_flags_posn
Eu1 Eu -0.10845(4) -0.08200(2) -0.77039(10) 0.01180(18) Uani 1 1 d .
S4 S -0.4051(2) -0.13460(12) -0.4975(2) 0.0130(4) Uani 1 1 d .
O2 O -0.4419(9) -0.0512(3) -0.4614(6) 0.0191(13) Uani 1 1 d .
O4 O -0.0840(9) 0.0566(4) -0.8525(7) 0.0179(14) Uani 1 1 d .
O5 O -0.1699(9) 0.0487(4) -0.6510(6) 0.0174(13) Uani 1 1 d .
O6 O 0.1660(9) -0.0533(4) -0.6422(7) 0.0192(13) Uani 1 1 d .
H6A H 0.179051 -0.089760 -0.583440 0.029 Uiso 1 1 d GR
H6B H 0.149990 -0.009120 -0.599419 0.029 Uiso 1 1 d GR
O7 O 0.1676(11) -0.0891(3) -0.9027(8) 0.0173(15) Uani 1 1 d .
H7A H 0.270796 -0.090352 -0.854996 0.026 Uiso 1 1 d DGR
H7B H 0.181934 -0.043993 -0.948439 0.026 Uiso 1 1 d GR
O8 O -0.2369(8) -0.1411(4) -0.5758(6) 0.0172(14) Uani 1 1 d .
O9 O -0.2085(9) -0.0809(2) -0.9988(7) 0.0148(14) Uani 1 1 d .
C11 C -0.2513(11) -0.1550(4) -1.0010(9) 0.0143(18) Uani 1 1 d .
O12 O -0.4468(7) -0.0495(3) -0.7800(8) 0.0209(13) Uani 1 1 d .
H12A H -0.492850 -0.014460 -0.857192 0.031 Uiso 1 1 d DGR
H12B H -0.498690 -0.012331 -0.707752 0.031 Uiso 1 1 d GR
C15 C -0.3199(10) -0.1500(4) -1.2398(8) 0.0120(18) Uani 1 1 d .
H15 H -0.306150 -0.093873 -1.238146 0.014 Uiso 1 1 calc R
C16 C -0.2956(12) -0.1952(5) -1.1285(9) 0.0136(17) Uani 1 1 d .
C17 C -0.3804(10) -0.2731(6) -1.3582(11) 0.0147(19) Uani 1 1 d .
H17 H -0.410436 -0.299010 -1.435315 0.018 Uiso 1 1 calc R
C19 C -0.3646(11) -0.1892(5) -1.3535(9) 0.0111(18) Uani 1 1 d .
O20 O -0.5643(8) -0.1724(3) -0.5601(6) 0.0162(12) Uani 1 1 d .
O22 O 0.0568(8) -0.2065(3) -0.7242(6) 0.0151(12) Uani 1 1 d .
H22A H 0.096747 -0.229849 -0.796105 0.023 Uiso 1 1 d GR
H22B H -0.019707 -0.243347 -0.691281 0.023 Uiso 1 1 d GR
C23 C -0.3503(10) -0.3183(5) -1.2451(8) 0.0110(18) Uani 1 1 d .
O25 O -0.2511(8) -0.1955(3) -0.8988(6) 0.0170(12) Uani 1 1 d .
C0AA C -0.3086(11) -0.2793(5) -1.1308(9) 0.0141(16) Uani 1 1 d .
H0AA H -0.289252 -0.309174 -1.055660 0.017 Uiso 1 1 calc R
C1 C -0.1331(12) 0.0904(5) -0.7497(16) 0.012(3) Uani 1 1 d .

loop_
_atom_site_aniso_label
_atom_site_aniso_U_11
_atom_site_aniso_U_22
_atom_site_aniso_U_33
_atom_site_aniso_U_23
_atom_site_aniso_U_13
_atom_site_aniso_U_12
Eu1 0.0135(3) 0.0099(3) 0.0120(3) 0.0001(2) -0.0002(3) -0.00005(10)
S4 0.0157(10) 0.0105(10) 0.0129(10) 0.0005(9) 0.0009(8) 0.0012(7)
O2 0.027(3) 0.010(3) 0.020(3) 0.001(3) 0.001(3) 0.000(3)
O4 0.028(3) 0.011(3) 0.015(4) 0.001(3) 0.004(3) 0.003(3)
O5 0.025(3) 0.012(3) 0.015(4) 0.002(3) 0.003(3) 0.004(3)
O6 0.024(3) 0.015(3) 0.019(3) -0.005(3) -0.001(3) 0.004(3)
O7 0.017(3) 0.022(4) 0.012(4) 0.002(3) -0.003(3) 0.000(2)
O8 0.018(3) 0.015(3) 0.019(4) 0.002(3) 0.002(3) 0.002(2)
O9 0.021(3) 0.011(3) 0.012(3) 0.001(2) 0.001(3) -0.0033(19)
C11 0.011(4) 0.015(4) 0.017(4) -0.001(3) -0.001(3) 0.003(3)
O12 0.021(2) 0.018(3) 0.024(4) 0.002(3) 0.006(4) 0.003(2)
C15 0.010(3) 0.011(3) 0.015(5) -0.001(3) 0.001(3) 0.002(3)
C16 0.011(4) 0.016(4) 0.014(4) -0.001(3) -0.003(3) 0.002(3)
C17 0.014(4) 0.017(5) 0.013(5) 0.001(4) 0.001(3) 0.004(3)
C19 0.009(4) 0.015(4) 0.009(5) 0.000(4) 0.004(3) 0.003(3)
O20 0.017(3) 0.015(3) 0.016(3) 0.000(2) -0.004(3) -0.002(2)
O22 0.020(3) 0.010(2) 0.016(3) 0.002(2) 0.001(2) 0.000(2)
C23 0.011(3) 0.012(4) 0.009(5) 0.001(3) 0.001(3) 0.000(3)
O25 0.021(3) 0.015(3) 0.015(3) 0.001(2) -0.001(2) -0.003(2)
C0AA 0.012(4) 0.017(4) 0.013(4) 0.000(3) 0.000(4) -0.001(3)
C1 0.014(4) 0.014(4) 0.010(10) -0.005(4) -0.004(4) 0.004(3)

loop_
_atom_type_symbol
_atom_type_description
_atom_type_scat_dispersion_real
_atom_type_scat_dispersion_imag
_atom_type_scat_source
C C 0.0033 0.0016 'International Tables Vol C Tables 4.2.6.8 and 6.1.1.4'
H H 0.0000 0.0000 'International Tables Vol C Tables 4.2.6.8 and 6.1.1.4'
Eu Eu -0.1578 3.6682 'International Tables Vol C Tables 4.2.6.8 and 6.1.1.4'
O O 0.0106 0.0060 'International Tables Vol C Tables 4.2.6.8 and 6.1.1.4'
S S 0.1246 0.1234 'International Tables Vol C Tables 4.2.6.8 and 6.1.1.4'

loop_
_geom_angle_atom_site_label_1
_geom_angle_atom_site_label_2
_geom_angle_atom_site_label_3
_geom_angle
_geom_angle_site_symmetry_1
_geom_angle_site_symmetry_3
O4 Eu1 O5 52.0(2) . .
O4 Eu1 O9 71.42(19) . .
O4 Eu1 C11 97.4(2) . .
O4 Eu1 O12 81.58(19) . .
O4 Eu1 O25 122.8(2) . .
O4 Eu1 C1 25.8(4) . .
O5 Eu1 C11 134.9(2) . .
O5 Eu1 C1 26.1(3) . .
O6 Eu1 O4 87.1(2) . .
O6 Eu1 O5 72.8(2) . .
O6 Eu1 O8 86.0(2) . .
O6 Eu1 O9 139.4(2) . .
O6 Eu1 C11 146.1(2) . .
O6 Eu1 O12 140.5(2) . .
O6 Eu1 O22 70.2(2) . .
O6 Eu1 O25 140.0(2) . .
O6 Eu1 C1 79.3(3) . .
O7 Eu1 O4 77.8(2) . .
O7 Eu1 O5 117.58(19) . .
O7 Eu1 O6 69.8(2) . .
O7 Eu1 O8 140.0(2) . .
O7 Eu1 O9 72.1(2) . .
O7 Eu1 C11 78.3(2) . .
O7 Eu1 O12 142.0(3) . .
O7 Eu1 O22 70.8(2) . .
O7 Eu1 O25 89.8(2) . .
O7 Eu1 C1 98.1(3) . .
O8 Eu1 O4 133.9(2) . .
O8 Eu1 O5 82.6(2) . .
O8 Eu1 O9 133.6(2) . .
O8 Eu1 C11 112.9(2) . .
O8 Eu1 O12 75.5(2) . .
O8 Eu1 O25 89.2(2) . .
O8 Eu1 C1 108.4(3) . .
O9 Eu1 O5 114.35(18) . .
O9 Eu1 C11 26.03(19) . .
O9 Eu1 O12 71.2(2) . .
O9 Eu1 O25 51.77(17) . .
O9 Eu1 C1 92.7(3) . .
O12 Eu1 O5 70.4(2) . .
O12 Eu1 C11 73.1(2) . .
O12 Eu1 O25 75.2(2) . .
O12 Eu1 C1 74.2(2) . .
O22 Eu1 O4 145.9(2) . .
O22 Eu1 O5 135.6(2) . .
O22 Eu1 O8 71.2(2) . .
O22 Eu1 O9 109.69(18) . .
O22 Eu1 C11 89.0(2) . .
O22 Eu1 O12 131.96(19) . .
O22 Eu1 O25 70.73(19) . .
O22 Eu1 C1 149.4(3) . .
O25 Eu1 O5 145.60(19) . .
O25 Eu1 C11 25.9(2) . .
O25 Eu1 C1 139.1(3) . .
C1 Eu1 C11 117.3(4) . .
O2 S4 O8 111.3(4) . .
O2 S4 C19 107.2(4) . 1_556
O2 S4 O20 112.3(4) . .
O8 S4 C19 107.3(4) . 1_556
O20 S4 O8 111.6(4) . .
O20 S4 C19 106.6(4) . 1_556
C1 O4 Eu1 95.8(7) . .
C1 O5 Eu1 91.9(5) . .
S4 O8 Eu1 138.4(4) . .
C11 O9 Eu1 94.7(5) . .
O9 C11 Eu1 59.3(5) . .
O9 C11 C16 119.5(8) . .
C16 C11 Eu1 171.2(5) . .
O25 C11 Eu1 61.2(4) . .
O25 C11 O9 120.1(8) . .
O25 C11 C16 120.3(7) . .
C19 C15 C16 119.1(7) . .
C15 C16 C11 121.2(7) . .
C15 C16 C0AA 121.0(8) . .
C0AA C16 C11 117.8(8) . .
C19 C17 C23 119.1(9) . .
C15 C19 S4 121.2(6) . 1_554
C15 C19 C17 121.1(8) . .
C17 C19 S4 117.7(7) . 1_554
C17 C23 C1 119.4(10) . 3_444
C0AA C23 C17 120.1(8) . .
C0AA C23 C1 120.5(9) . 3_444
C11 O25 Eu1 92.9(5) . .
C23 C0AA C16 119.6(8) . .
O4 C1 Eu1 58.4(5) . .
O4 C1 O5 120.4(8) . .
O4 C1 C23 119.5(12) . 3_455
O5 C1 Eu1 62.0(4) . .
O5 C1 C23 120.1(10) . 3_455
C23 C1 Eu1 177.4(10) 3_455 .

loop_
_geom_bond_atom_site_label_1
_geom_bond_atom_site_label_2
_geom_bond_distance
_geom_bond_site_symmetry_2
Eu1 O4 2.444(7) .
Eu1 O5 2.522(6) .
Eu1 O6 2.413(6) .
Eu1 O7 2.403(8) .
Eu1 O8 2.417(7) .
Eu1 O9 2.468(7) .
Eu1 C11 2.860(9) .
Eu1 O12 2.478(5) .
Eu1 O22 2.415(5) .
Eu1 O25 2.510(5) .
Eu1 C1 2.855(8) .
S4 O2 1.449(6) .
S4 O8 1.453(7) .
S4 C19 1.764(9) 1_556
S4 O20 1.449(6) .
O4 C1 1.250(16) .
O5 C1 1.258(16) .
O9 C11 1.259(9) .
C11 C16 1.509(12) .
C11 O25 1.250(10) .
C15 C16 1.383(12) .
C15 C19 1.379(12) .
C16 C0AA 1.390(11) .
C17 C19 1.387(13) .
C17 C23 1.403(13) .
C23 C0AA 1.378(12) .
C23 C1 1.511(11) 3_444
